data_1506477
loop_
_publ_author_name
'Hong, Bor-Cherng'
'Chen, Fon-Len'
'Chen, Shang-Hung'
'Liao, Ju-Hsiou'
'Lee, Gene-Hsiang'

_publ_section_title
;
 Intramolecular Diels-Alder cycloadditions of fulvenes. Application to the
 kigelinol, neoamphilectane, and kempane skeletons.
;
_journal_issue 4
_journal_name_full 'Organic letters'
_journal_page_first 557
_journal_page_last 560
_journal_paper_doi 10.1021/ol047730m
_journal_volume 7
_journal_year 2005
_chemical_formula_sum 'C20 H22 N4 O4'
_chemical_formula_weight 382.42
_chemical_name_systematic
; 
 ? 
;
_space_group_IT_number 14
_symmetry_cell_setting monoclinic
_symmetry_space_group_name_Hall '-P 2ybc'
_symmetry_space_group_name_H-M 'P 1 21/c 1'
_atom_sites_solution_hydrogens geom
_atom_sites_solution_primary direct
_atom_sites_solution_secondary difmap
_audit_creation_method SHELXL-97
_cell_angle_alpha 90.00
_cell_angle_beta 93.358(2)
_cell_angle_gamma 90.00
_cell_formula_units_Z 4
_cell_length_a 8.2559(5)
_cell_length_b 6.0132(4)
_cell_length_c 38.196(3)
_cell_measurement_reflns_used 1779
_cell_measurement_temperature 295(2)
_cell_measurement_theta_max 20.95
_cell_measurement_theta_min 2.47
_cell_volume 1893.0(2)
_computing_cell_refinement 'Bruker SAINT'
_computing_data_collection 'Bruker SMART'
_computing_data_reduction 'Bruker SAINT'
_computing_molecular_graphics 'Bruker SHELXTL'
_computing_publication_material 'Bruker SHELXTL'
_computing_structure_refinement 'SHELXL-97 (Sheldrick, 1997)'
_computing_structure_solution 'SHELXS-97 (Sheldrick, 1990)'
_diffrn_ambient_temperature 295(2)
_diffrn_measured_fraction_theta_full 1.000
_diffrn_measured_fraction_theta_max 1.000
_diffrn_measurement_device_type 'Bruker SMART APEX CCD area detector'
_diffrn_measurement_method 'phi and omega scans'
_diffrn_radiation_monochromator graphite
_diffrn_radiation_source 'fine-focus sealed tube'
_diffrn_radiation_type MoK\a
_diffrn_radiation_wavelength 0.71073
_diffrn_reflns_av_R_equivalents 0.0415
_diffrn_reflns_av_sigmaI/netI 0.0432
_diffrn_reflns_limit_h_max 10
_diffrn_reflns_limit_h_min -9
_diffrn_reflns_limit_k_max 7
_diffrn_reflns_limit_k_min -7
_diffrn_reflns_limit_l_max 40
_diffrn_reflns_limit_l_min -49
_diffrn_reflns_number 15220
_diffrn_reflns_theta_full 27.50
_diffrn_reflns_theta_max 27.50
_diffrn_reflns_theta_min 1.07
_exptl_absorpt_coefficient_mu 0.096
_exptl_absorpt_correction_T_max 0.9924
_exptl_absorpt_correction_T_min 0.9765
_exptl_absorpt_correction_type multi-scan
_exptl_crystal_colour orange
_exptl_crystal_density_diffrn 1.342
_exptl_crystal_density_meas ?
_exptl_crystal_density_method 'not measured'
_exptl_crystal_description plate
_exptl_crystal_F_000 808
_exptl_crystal_size_max 0.25
_exptl_crystal_size_mid 0.25
_exptl_crystal_size_min 0.08
_refine_diff_density_max 0.414
_refine_diff_density_min -0.406
_refine_diff_density_rms 0.155
_refine_ls_extinction_coef 0.013(2)
_refine_ls_extinction_expression Fc^*^=kFc[1+0.001xFc^2^\l^3^/sin(2\q)]^-1/4^
_refine_ls_extinction_method SHELXL
_refine_ls_goodness_of_fit_ref 1.193
_refine_ls_hydrogen_treatment mixed
_refine_ls_matrix_type full
_refine_ls_number_parameters 255
_refine_ls_number_reflns 4346
_refine_ls_number_restraints 0
_refine_ls_restrained_S_all 1.193
_refine_ls_R_factor_all 0.1305
_refine_ls_R_factor_gt 0.0911
_refine_ls_shift/su_max 0.000
_refine_ls_shift/su_mean 0.000
_refine_ls_structure_factor_coef Fsqd
_refine_ls_weighting_details 'calc w=1/[\s^2^(Fo^2^)+(0.0890P)^2^+0.4678P] where P=(Fo^2^+2Fc^2^)/3'
_refine_ls_weighting_scheme calc
_refine_ls_wR_factor_gt 0.1978
_refine_ls_wR_factor_ref 0.2241
_reflns_number_gt 2941
_reflns_number_total 4346
_reflns_threshold_expression >2sigma(I)
_cod_data_source_file ol047730msi20041105_120732.cif
_cod_data_source_block ic9260
_cod_depositor_comments
;
The following automatic conversions were performed:

'_symmetry_cell_setting' value 'Monoclinic' changed to 'monoclinic'
according to /home/saulius/struct/CIF-dictionaries/cif_core.dic
dictionary named 'cif_core.dic' version 2.4.1 from 2010-06-29.

Automatic conversion script
Id: cif_fix_values 1715 2011-07-08 13:25:40Z adriana 

The following automatic conversions were performed:

'_exptl_crystal_density_meas' value 'not_measured' was changed to '?'
- the value is perceived as not measured.

Automatic conversion script
Id: cif_fix_values 3008 2015-01-20 13:52:24Z robertas 
;
_cod_original_sg_symbol_H-M P2(1)/c
_cod_database_code 1506477

loop_
_symmetry_equiv_pos_as_xyz
'x, y, z'
'-x, y+1/2, -z+1/2'
'-x, -y, -z'
'x, -y-1/2, z-1/2'

loop_
_atom_site_label
_atom_site_type_symbol
_atom_site_fract_x
_atom_site_fract_y
_atom_site_fract_z
_atom_site_U_iso_or_equiv
_atom_site_adp_type
_atom_site_occupancy
_atom_site_symmetry_multiplicity
_atom_site_calc_flag
_atom_site_refinement_flags
O1 O 0.6286(4) 0.9916(5) -0.09709(6) 0.1036(11) Uani 1 1 d .
O2 O 0.7599(4) 1.2851(5) -0.08283(7) 0.0993(11) Uani 1 1 d .
O3 O 0.9566(3) 1.4096(4) 0.03312(6) 0.0815(8) Uani 1 1 d .
O4 O 0.9324(3) 1.1753(4) 0.07445(6) 0.0714(7) Uani 1 1 d .
N1 N 0.6762(3) 0.6354(4) 0.07528(6) 0.0529(7) Uani 1 1 d .
N2 N 0.7499(3) 0.8288(4) 0.06421(6) 0.0508(7) Uani 1 1 d .
H2A H 0.8033 0.9099 0.0794 0.061 Uiso 1 1 calc R
N3 N 0.7012(4) 1.1077(5) -0.07565(7) 0.0679(8) Uani 1 1 d .
N4 N 0.9062(3) 1.2341(4) 0.04384(6) 0.0517(7) Uani 1 1 d .
C1 C 1.0169(5) 1.0777(6) 0.22107(9) 0.0698(10) Uani 1 1 d .
H1B H 0.9868 1.1675 0.2394 0.084 Uiso 1 1 calc R
C2 C 1.1675(5) 1.0248(8) 0.21489(11) 0.0860(13) Uani 1 1 d .
H2B H 1.2576 1.0739 0.2285 0.103 Uiso 1 1 calc R
C3 C 1.1771(4) 0.8789(8) 0.18397(10) 0.0812(12) Uani 1 1 d .
H3A H 1.1989 0.7261 0.1909 0.097 Uiso 1 1 calc R
H3B H 1.2607 0.9288 0.1690 0.097 Uiso 1 1 calc R
C4 C 1.0084(4) 0.9018(6) 0.16556(8) 0.0563(8) Uani 1 1 d .
H4A H 1.0129 1.0263 0.1491 0.068 Uiso 1 1 calc R
C5 C 0.9345(4) 0.7079(5) 0.14567(8) 0.0545(8) Uani 1 1 d .
H5A H 0.9395 0.5754 0.1602 0.065 Uiso 1 1 calc R
H5B H 0.9928 0.6794 0.1248 0.065 Uiso 1 1 calc R
C6 C 0.7571(4) 0.7686(4) 0.13556(7) 0.0421(7) Uani 1 1 d .
H6A H 0.7582 0.9151 0.1243 0.050 Uiso 1 1 calc R
C7 C 0.6825(4) 0.6085(5) 0.10877(7) 0.0470(7) Uani 1 1 d .
C8 C 0.6165(5) 0.3961(5) 0.12232(8) 0.0633(10) Uani 1 1 d .
H8A H 0.7057 0.2996 0.1300 0.076 Uiso 1 1 calc R
H8B H 0.5539 0.3212 0.1035 0.076 Uiso 1 1 calc R
C9 C 0.5095(4) 0.4367(5) 0.15261(8) 0.0621(9) Uani 1 1 d .
H9A H 0.4746 0.2953 0.1618 0.075 Uiso 1 1 calc R
H9B H 0.4137 0.5191 0.1444 0.075 Uiso 1 1 calc R
C10 C 0.6011(4) 0.5667(5) 0.18146(8) 0.0534(8) Uani 1 1 d .
H10A H 0.6948 0.4817 0.1902 0.064 Uiso 1 1 calc R
H10B H 0.5315 0.5898 0.2007 0.064 Uiso 1 1 calc R
C11 C 0.6570(3) 0.7919(4) 0.16794(7) 0.0425(7) Uani 1 1 d .
H11A H 0.5590 0.8758 0.1606 0.051 Uiso 1 1 calc R
C12 C 0.7477(4) 0.9278(5) 0.19644(7) 0.0451(7) Uani 1 1 d .
C13 C 0.6501(4) 1.0026(6) 0.22643(8) 0.0605(9) Uani 1 1 d .
H13A H 0.7170 1.0919 0.2423 0.091 Uiso 1 1 calc R
H13B H 0.6123 0.8748 0.2386 0.091 Uiso 1 1 calc R
H13C H 0.5589 1.0886 0.2175 0.091 Uiso 1 1 calc R
C14 C 0.9039(4) 0.9749(5) 0.19490(7) 0.0494(7) Uani 1 1 d .
C15 C 0.7401(3) 0.8925(5) 0.03054(7) 0.0432(7) Uani 1 1 d .
C16 C 0.6562(4) 0.7659(5) 0.00439(7) 0.0548(8) Uani 1 1 d .
H16A H 0.6075 0.6331 0.0105 0.066 Uiso 1 1 calc R
C17 C 0.6444(4) 0.8328(6) -0.02965(8) 0.0588(9) Uani 1 1 d .
H17A H 0.5892 0.7455 -0.0465 0.071 Uiso 1 1 calc R
C18 C 0.7153(4) 1.0325(5) -0.03916(7) 0.0502(7) Uani 1 1 d .
C19 C 0.7988(3) 1.1607(5) -0.01504(7) 0.0460(7) Uani 1 1 d .
H19A H 0.8464 1.2932 -0.0217 0.055 Uiso 1 1 calc R
C20 C 0.8124(3) 1.0918(5) 0.01954(7) 0.0406(6) Uani 1 1 d .

loop_
_atom_site_aniso_label
_atom_site_aniso_U_11
_atom_site_aniso_U_22
_atom_site_aniso_U_33
_atom_site_aniso_U_23
_atom_site_aniso_U_13
_atom_site_aniso_U_12
O1 0.148(3) 0.114(2) 0.0443(14) 0.0145(15) -0.0260(16) -0.057(2)
O2 0.122(2) 0.116(2) 0.0577(16) 0.0377(16) -0.0128(15) -0.059(2)
O3 0.110(2) 0.0757(17) 0.0588(15) 0.0104(12) 0.0030(14) -0.0534(15)
O4 0.0969(19) 0.0745(16) 0.0411(13) 0.0046(11) -0.0089(12) -0.0341(14)
N1 0.0774(18) 0.0433(14) 0.0380(13) 0.0020(10) 0.0029(12) -0.0162(12)
N2 0.0736(17) 0.0461(14) 0.0324(12) 0.0035(10) 0.0015(11) -0.0213(12)
N3 0.0740(19) 0.085(2) 0.0439(16) 0.0164(15) -0.0068(14) -0.0240(17)
N4 0.0550(15) 0.0557(16) 0.0447(14) 0.0032(12) 0.0055(12) -0.0177(12)
C1 0.071(2) 0.077(2) 0.061(2) -0.0138(18) -0.0014(18) -0.0176(19)
C2 0.061(2) 0.115(3) 0.080(3) -0.021(3) -0.008(2) -0.025(2)
C3 0.051(2) 0.117(3) 0.076(3) -0.012(2) 0.0060(18) -0.012(2)
C4 0.0553(19) 0.065(2) 0.0486(18) -0.0009(15) 0.0068(15) -0.0104(16)
C5 0.0567(19) 0.0592(19) 0.0485(17) -0.0028(15) 0.0112(14) -0.0001(15)
C6 0.0606(18) 0.0358(14) 0.0301(13) 0.0032(11) 0.0051(12) -0.0044(12)
C7 0.066(2) 0.0381(15) 0.0367(15) 0.0040(12) 0.0013(14) -0.0051(13)
C8 0.103(3) 0.0426(17) 0.0438(18) 0.0019(13) 0.0028(18) -0.0209(17)
C9 0.079(2) 0.0552(19) 0.0516(19) 0.0138(15) 0.0007(17) -0.0224(17)
C10 0.0640(19) 0.0548(18) 0.0419(16) 0.0098(14) 0.0084(14) -0.0084(15)
C11 0.0480(16) 0.0426(15) 0.0368(14) 0.0062(12) 0.0012(12) 0.0011(12)
C12 0.0573(18) 0.0440(16) 0.0340(14) 0.0032(12) 0.0023(13) 0.0046(13)
C13 0.069(2) 0.066(2) 0.0470(18) -0.0067(16) 0.0080(15) 0.0028(17)
C14 0.0571(18) 0.0505(17) 0.0404(16) -0.0010(13) 0.0025(13) -0.0029(14)
C15 0.0496(16) 0.0435(15) 0.0368(15) 0.0002(12) 0.0058(12) -0.0063(12)
C16 0.073(2) 0.0491(17) 0.0415(17) 0.0032(13) -0.0009(15) -0.0181(15)
C17 0.070(2) 0.063(2) 0.0418(17) 0.0008(14) -0.0068(15) -0.0196(17)
C18 0.0531(17) 0.0615(19) 0.0358(15) 0.0083(14) 0.0012(13) -0.0082(15)
C19 0.0438(16) 0.0511(16) 0.0435(16) 0.0094(13) 0.0062(13) -0.0078(13)
C20 0.0384(14) 0.0462(15) 0.0375(15) 0.0008(12) 0.0041(11) -0.0067(12)

loop_
_atom_type_symbol
_atom_type_description
_atom_type_scat_dispersion_real
_atom_type_scat_dispersion_imag
_atom_type_scat_source
C C 0.0033 0.0016 'International Tables Vol C Tables 4.2.6.8 and 6.1.1.4'
H H 0.0000 0.0000 'International Tables Vol C Tables 4.2.6.8 and 6.1.1.4'
N N 0.0061 0.0033 'International Tables Vol C Tables 4.2.6.8 and 6.1.1.4'
O O 0.0106 0.0060 'International Tables Vol C Tables 4.2.6.8 and 6.1.1.4'

loop_
_geom_angle_atom_site_label_1
_geom_angle_atom_site_label_2
_geom_angle_atom_site_label_3
_geom_angle
C7 N1 N2 114.5(2)
C15 N2 N1 121.9(2)
O1 N3 O2 123.1(3)
O1 N3 C18 118.4(3)
O2 N3 C18 118.6(3)
O3 N4 O4 121.7(3)
O3 N4 C20 118.5(2)
O4 N4 C20 119.8(2)
C2 C1 C14 110.2(3)
C1 C2 C3 112.5(3)
C2 C3 C4 102.9(3)
C5 C4 C14 111.5(3)
C5 C4 C3 119.6(3)
C14 C4 C3 103.2(3)
C4 C5 C6 107.2(2)
C7 C6 C11 112.8(2)
C7 C6 C5 111.3(2)
C11 C6 C5 111.7(2)
N1 C7 C8 117.2(3)
N1 C7 C6 125.8(3)
C8 C7 C6 117.0(2)
C7 C8 C9 111.6(3)
C8 C9 C10 110.5(3)
C9 C10 C11 111.0(2)
C12 C11 C10 112.3(2)
C12 C11 C6 111.1(2)
C10 C11 C6 112.2(2)
C14 C12 C13 122.3(3)
C14 C12 C11 121.5(3)
C13 C12 C11 116.2(3)
C12 C14 C1 130.0(3)
C12 C14 C4 124.6(3)
C1 C14 C4 105.0(3)
N2 C15 C16 121.8(3)
N2 C15 C20 121.7(2)
C16 C15 C20 116.6(2)
C17 C16 C15 121.6(3)
C16 C17 C18 119.8(3)
C19 C18 C17 121.1(3)
C19 C18 N3 118.6(3)
C17 C18 N3 120.2(3)
C18 C19 C20 119.2(3)
C19 C20 C15 121.7(2)
C19 C20 N4 116.4(2)
C15 C20 N4 121.9(2)

loop_
_geom_bond_atom_site_label_1
_geom_bond_atom_site_label_2
_geom_bond_distance
O1 N3 1.208(3)
O2 N3 1.210(4)
O3 N4 1.214(3)
O4 N4 1.229(3)
N1 C7 1.287(3)
N1 N2 1.390(3)
N2 C15 1.340(3)
N3 C18 1.464(4)
N4 C20 1.452(3)
C1 C2 1.318(5)
C1 C14 1.464(4)
C2 C3 1.477(5)
C3 C4 1.529(5)
C4 C5 1.502(4)
C4 C14 1.519(4)
C5 C6 1.537(4)
C6 C7 1.509(4)
C6 C11 1.534(4)
C7 C8 1.493(4)
C8 C9 1.516(5)
C9 C10 1.516(4)
C10 C11 1.531(4)
C11 C12 1.523(4)
C12 C14 1.325(4)
C12 C13 1.507(4)
C15 C16 1.406(4)
C15 C20 1.414(4)
C16 C17 1.359(4)
C17 C18 1.394(4)
C18 C19 1.358(4)
C19 C20 1.383(4)
